data_2229799
loop_
_publ_author_name
'Li, Fei-Fei'
'Zhang, Hui-Ju'
'Zhang, Li-Na'

_publ_section_title
;
 Poly[[tetraaquatris(\m~3~-hexane-1,6-dicarboxylato)diterbium(III)]
 0.25-hydrate]
;
_journal_coeditor_code PV2390
_journal_issue 4
_journal_name_full 'Acta Crystallographica Section E'
_journal_page_first m412
_journal_paper_doi 10.1107/S1600536811007719
_journal_volume 67
_journal_year 2011
_chemical_formula_iupac '[Tb2 (C6 H8 O4)3 (H2 O)4], 0.25H2 O'
_chemical_formula_moiety 'C18 H32 O16 Tb2, 0.25(H2 O)'
_chemical_formula_sum 'C18 H32.5 O16.25 Tb2'
_chemical_formula_weight 826.78
_chemical_name_systematic
;
Poly[[tetraaquatris(\m~3~-hexane-1,6-dicarboxylato)diterbium(III)]
0.25-hydrate]
;
_space_group_IT_number 14
_symmetry_cell_setting monoclinic
_symmetry_space_group_name_Hall '-P 2ybc'
_symmetry_space_group_name_H-M 'P 1 21/c 1'
_atom_sites_solution_hydrogens geom
_atom_sites_solution_primary direct
_atom_sites_solution_secondary difmap
_audit_creation_method SHELXL-97
_cell_angle_alpha 90.00
_cell_angle_beta 111.017(7)
_cell_angle_gamma 90.00
_cell_formula_units_Z 2
_cell_length_a 11.603(6)
_cell_length_b 13.886(7)
_cell_length_c 8.969(4)
_cell_measurement_reflns_used 5053
_cell_measurement_temperature 298(2)
_cell_measurement_theta_max 28.37
_cell_measurement_theta_min 2.38
_cell_volume 1348.9(11)
_computing_cell_refinement 'SAINT (Bruker, 2008)'
_computing_data_collection 'APEX2 (Bruker, 2008)'
_computing_data_reduction 'SAINT (Bruker, 2008)'
_computing_molecular_graphics 'SHELXTL (Sheldrick, 2008)'
_computing_publication_material 'SHELXTL (Sheldrick, 2008)'
_computing_structure_refinement 'SHELXL97 (Sheldrick, 2008)'
_computing_structure_solution 'SHELXS97 (Sheldrick, 2008)'
_diffrn_ambient_temperature 298(2)
_diffrn_measured_fraction_theta_full 0.982
_diffrn_measured_fraction_theta_max 0.982
_diffrn_measurement_device_type 'Bruker APEXII CCD'
_diffrn_measurement_method \w
_diffrn_radiation_monochromator graphite
_diffrn_radiation_source 'fine-focus sealed tube'
_diffrn_radiation_type MoK\a
_diffrn_radiation_wavelength 0.71073
_diffrn_reflns_av_R_equivalents 0.0373
_diffrn_reflns_av_sigmaI/netI 0.0355
_diffrn_reflns_limit_h_max 13
_diffrn_reflns_limit_h_min -13
_diffrn_reflns_limit_k_max 16
_diffrn_reflns_limit_k_min -16
_diffrn_reflns_limit_l_max 10
_diffrn_reflns_limit_l_min -10
_diffrn_reflns_number 7908
_diffrn_reflns_theta_full 25.00
_diffrn_reflns_theta_max 25.00
_diffrn_reflns_theta_min 1.88
_exptl_absorpt_coefficient_mu 5.272
_exptl_absorpt_correction_T_max 0.7785
_exptl_absorpt_correction_T_min 0.3523
_exptl_absorpt_correction_type multi-scan
_exptl_absorpt_process_details '(SADABS; Sheldrick, 1996)'
_exptl_crystal_colour colourless
_exptl_crystal_density_diffrn 2.036
_exptl_crystal_density_method 'not measured'
_exptl_crystal_description prism
_exptl_crystal_F_000 801
_exptl_crystal_size_max 0.25
_exptl_crystal_size_mid 0.05
_exptl_crystal_size_min 0.05
_refine_diff_density_max 0.885
_refine_diff_density_min -1.845
_refine_ls_extinction_method none
_refine_ls_goodness_of_fit_ref 1.061
_refine_ls_hydrogen_treatment constr
_refine_ls_matrix_type full
_refine_ls_number_parameters 176
_refine_ls_number_reflns 2335
_refine_ls_number_restraints 6
_refine_ls_restrained_S_all 1.060
_refine_ls_R_factor_all 0.0306
_refine_ls_R_factor_gt 0.0253
_refine_ls_shift/su_max 0.001
_refine_ls_shift/su_mean 0.000
_refine_ls_structure_factor_coef Fsqd
_refine_ls_weighting_details 'calc w=1/[\s^2^(Fo^2^)+(0.0379P)^2^] where P=(Fo^2^+2Fc^2^)/3'
_refine_ls_weighting_scheme calc
_refine_ls_wR_factor_gt 0.0640
_refine_ls_wR_factor_ref 0.0656
_reflns_number_gt 2008
_reflns_number_total 2335
_reflns_threshold_expression I>2\s(I)
_cod_data_source_file pv2390.cif
_cod_data_source_block I
_cod_original_sg_symbol_H-M 'P 21/c'
_cod_database_code 2229799
_cod_database_fobs_code 2229799

loop_
_symmetry_equiv_pos_as_xyz
'x, y, z'
'-x, y+1/2, -z+1/2'
'-x, -y, -z'
'x, -y-1/2, z-1/2'

loop_
_atom_site_type_symbol
_atom_site_label
_atom_site_fract_x
_atom_site_fract_y
_atom_site_fract_z
_atom_site_U_iso_or_equiv
_atom_site_adp_type
_atom_site_calc_flag
_atom_site_refinement_flags
_atom_site_occupancy
_atom_site_disorder_assembly
_atom_site_disorder_group
Tb Tb1 0.629324(17) 0.108556(13) 0.55754(2) 0.01822(10) Uani d . 1 . .
O O1 0.4353(3) 0.0374(2) 0.5851(3) 0.0239(7) Uani d . 1 . .
O O2 0.4828(3) 0.1849(2) 0.6661(4) 0.0350(8) Uani d . 1 . .
O O3 0.7081(3) -0.0211(2) 0.7500(4) 0.0320(8) Uani d . 1 . .
O O4 0.7368(4) 0.1232(2) 0.8498(4) 0.0352(8) Uani d . 1 . .
O O5 0.7300(3) 0.1371(2) 0.3584(4) 0.0277(7) Uani d . 1 . .
O O6 0.8450(3) 0.0963(3) 0.5998(5) 0.0453(10) Uani d . 1 . .
O O7 0.4652(3) 0.1591(2) 0.3279(4) 0.0354(8) Uani d . 1 . .
H H1 0.4773 0.2153 0.2830 0.053 Uiso d R 1 . .
H H2 0.4046 0.1137 0.2594 0.053 Uiso d R 1 . .
O O8 0.6789(3) 0.2728(2) 0.5763(4) 0.0375(8) Uani d . 1 . .
H H3 0.6884 0.3209 0.5031 0.056 Uiso d R 1 . .
H H4 0.7033 0.3077 0.6696 0.056 Uiso d R 1 . .
C C1 0.0666(4) 0.1439(5) 0.5747(7) 0.0464(14) Uani d . 1 . .
H H1A 0.0643 0.0808 0.6199 0.056 Uiso calc R 1 . .
H H1B 0.0690 0.1913 0.6552 0.056 Uiso calc R 1 . .
C C2 0.1850(4) 0.1522(4) 0.5390(7) 0.0398(13) Uani d . 1 . .
H H2A 0.1790 0.1117 0.4484 0.048 Uiso calc R 1 . .
H H2B 0.1957 0.2183 0.5113 0.048 Uiso calc R 1 . .
C C3 0.2943(5) 0.1221(4) 0.6808(7) 0.0349(12) Uani d . 1 . .
H H3A 0.2774 0.0600 0.7181 0.042 Uiso calc R 1 . .
H H3B 0.3067 0.1683 0.7663 0.042 Uiso calc R 1 . .
C C4 0.4110(4) 0.1151(3) 0.6439(6) 0.0242(10) Uani d . 1 . .
C C5 0.9490(4) 0.1579(4) 0.4326(6) 0.0351(12) Uani d . 1 . .
H H5A 0.9417 0.2252 0.4013 0.042 Uiso calc R 1 . .
H H5B 0.9534 0.1203 0.3437 0.042 Uiso calc R 1 . .
C C6 0.8359(5) 0.1287(3) 0.4661(6) 0.0286(11) Uani d . 1 . .
C C7 0.7559(4) 0.0338(3) 0.8668(5) 0.0242(10) Uani d . 1 A .
C C8 0.8394(4) -0.0062(4) 1.0230(6) 0.0373(12) Uani d . 1 . .
H H8A 0.8330 -0.0759 1.0201 0.045 Uiso calc PR 0.622(9) A 1
H H8B 0.8127 0.0168 1.1074 0.045 Uiso calc PR 0.622(9) A 1
H H8A' 0.8000 -0.0608 1.0522 0.045 Uiso d PR 0.378(9) . .
H H8B' 0.8548 0.0424 1.1049 0.045 Uiso d PR 0.378(9) . .
C C9 0.9742(8) 0.0224(7) 1.0609(10) 0.0380(18) Uani d P 0.622(9) . 1
H H9A 1.0234 0.0009 1.1677 0.046 Uiso calc PR 0.622(9) A 1
H H9B 0.9804 0.0920 1.0582 0.046 Uiso calc PR 0.622(9) A 1
C C9' 0.9608(13) -0.0416(11) 1.0113(17) 0.0380(18) Uani d P 0.378(9) . 2
H H9'1 1.0072 -0.0765 1.1078 0.046 Uiso calc PR 0.378(9) A 2
H H9'2 0.9429 -0.0857 0.9219 0.046 Uiso calc PR 0.378(9) A 2
H H1O9 0.4920 0.0730 -0.0380 0.046 Uiso d PR 0.125 . .
H H2O9 0.5400 0.0476 0.1203 0.046 Uiso d PR 0.125 . .
O O9 0.508(4) 0.024(2) 0.026(5) 0.063(10) Uani d PU 0.125 . .

loop_
_atom_site_aniso_label
_atom_site_aniso_U_11
_atom_site_aniso_U_22
_atom_site_aniso_U_33
_atom_site_aniso_U_12
_atom_site_aniso_U_13
_atom_site_aniso_U_23
Tb1 0.01601(14) 0.02031(14) 0.01799(15) -0.00133(8) 0.00566(10) 0.00041(8)
O1 0.0267(16) 0.0223(15) 0.0254(18) 0.0007(14) 0.0126(14) -0.0019(13)
O2 0.0334(18) 0.0273(17) 0.051(2) -0.0085(15) 0.0226(18) -0.0127(16)
O3 0.0277(17) 0.0314(17) 0.029(2) -0.0065(15) 0.0006(16) 0.0036(15)
O4 0.049(2) 0.0325(18) 0.0229(19) 0.0097(17) 0.0118(18) -0.0019(14)
O5 0.0216(17) 0.0349(16) 0.0253(19) -0.0041(14) 0.0069(15) 0.0031(14)
O6 0.0211(18) 0.078(3) 0.040(2) 0.0062(17) 0.0150(17) 0.0262(19)
O7 0.0312(18) 0.0276(17) 0.035(2) -0.0052(15) -0.0035(16) 0.0118(15)
O8 0.063(2) 0.0265(16) 0.028(2) -0.0183(17) 0.0217(18) -0.0066(14)
C1 0.021(3) 0.074(4) 0.046(4) -0.005(3) 0.015(3) -0.002(3)
C2 0.020(2) 0.054(3) 0.051(4) -0.002(2) 0.019(3) -0.001(3)
C3 0.030(3) 0.042(3) 0.039(3) -0.003(2) 0.020(3) -0.006(2)
C4 0.023(2) 0.031(3) 0.018(3) 0.003(2) 0.005(2) 0.0017(18)
C5 0.023(2) 0.048(3) 0.036(3) -0.003(2) 0.012(2) 0.009(2)
C6 0.025(3) 0.035(3) 0.029(3) 0.001(2) 0.014(2) 0.000(2)
C7 0.015(2) 0.035(3) 0.022(3) 0.000(2) 0.006(2) 0.003(2)
C8 0.034(3) 0.050(3) 0.027(3) 0.003(2) 0.009(2) 0.010(2)
C9 0.035(4) 0.044(5) 0.026(5) 0.015(4) -0.001(3) 0.005(4)
C9' 0.035(4) 0.044(5) 0.026(5) 0.015(4) -0.001(3) 0.005(4)
O9 0.062(12) 0.065(14) 0.057(13) -0.001(10) 0.014(9) 0.000(9)

loop_
_atom_type_symbol
_atom_type_description
_atom_type_scat_dispersion_real
_atom_type_scat_dispersion_imag
_atom_type_scat_source
C C 0.0033 0.0016 'International Tables Vol C Tables 4.2.6.8 and 6.1.1.4'
H H 0.0000 0.0000 'International Tables Vol C Tables 4.2.6.8 and 6.1.1.4'
O O 0.0106 0.0060 'International Tables Vol C Tables 4.2.6.8 and 6.1.1.4'
Tb Tb -0.1723 4.1537 'International Tables Vol C Tables 4.2.6.8 and 6.1.1.4'

loop_
_geom_angle_atom_site_label_1
_geom_angle_atom_site_label_2
_geom_angle_atom_site_label_3
_geom_angle_site_symmetry_1
_geom_angle_site_symmetry_3
_geom_angle
_geom_angle_publ_flag
O8 Tb1 O7 . . 82.75(12) ?
O8 Tb1 O1 . 3_656 153.26(10) ?
O7 Tb1 O1 . 3_656 77.45(11) ?
O8 Tb1 O6 . . 80.95(13) ?
O7 Tb1 O6 . . 129.04(12) ?
O1 Tb1 O6 3_656 . 97.73(12) ?
O8 Tb1 O3 . . 130.46(11) ?
O7 Tb1 O3 . . 145.14(10) ?
O1 Tb1 O3 3_656 . 73.49(11) ?
O6 Tb1 O3 . . 74.36(11) ?
O8 Tb1 O4 . . 80.00(11) ?
O7 Tb1 O4 . . 147.57(12) ?
O1 Tb1 O4 3_656 . 125.71(10) ?
O6 Tb1 O4 . . 74.80(13) ?
O3 Tb1 O4 . . 52.50(11) ?
O8 Tb1 O2 . . 74.98(11) ?
O7 Tb1 O2 . . 76.28(12) ?
O1 Tb1 O2 3_656 . 116.67(10) ?
O6 Tb1 O2 . . 142.34(13) ?
O3 Tb1 O2 . . 100.00(12) ?
O4 Tb1 O2 . . 72.83(12) ?
O8 Tb1 O5 . . 74.37(10) ?
O7 Tb1 O5 . . 76.46(11) ?
O1 Tb1 O5 3_656 . 83.58(10) ?
O6 Tb1 O5 . . 52.68(11) ?
O3 Tb1 O5 . . 118.21(11) ?
O4 Tb1 O5 . . 123.96(12) ?
O2 Tb1 O5 . . 141.00(11) ?
O8 Tb1 O1 . . 124.91(11) ?
O7 Tb1 O1 . . 74.63(11) ?
O1 Tb1 O1 3_656 . 66.54(11) ?
O6 Tb1 O1 . . 149.81(10) ?
O3 Tb1 O1 . . 76.40(10) ?
O4 Tb1 O1 . . 93.22(11) ?
O2 Tb1 O1 . . 51.26(10) ?
O5 Tb1 O1 . . 142.02(10) ?
O8 Tb1 C6 . . 73.22(13) ?
O7 Tb1 C6 . . 102.82(13) ?
O1 Tb1 C6 3_656 . 93.75(12) ?
O6 Tb1 C6 . . 26.24(13) ?
O3 Tb1 C6 . . 97.93(13) ?
O4 Tb1 C6 . . 98.19(14) ?
O2 Tb1 C6 . . 148.01(12) ?
O5 Tb1 C6 . . 26.77(12) ?
O1 Tb1 C6 . . 160.27(12) ?
O8 Tb1 C7 . . 105.01(12) ?
O7 Tb1 C7 . . 159.89(12) ?
O1 Tb1 C7 3_656 . 99.65(12) ?
O6 Tb1 C7 . . 70.97(12) ?
O3 Tb1 C7 . . 26.17(11) ?
O4 Tb1 C7 . . 26.44(11) ?
O2 Tb1 C7 . . 87.70(12) ?
O5 Tb1 C7 . . 123.31(11) ?
O1 Tb1 C7 . . 85.91(11) ?
C6 Tb1 C7 . . 97.21(13) ?
O8 Tb1 C4 . . 99.53(12) ?
O7 Tb1 C4 . . 73.43(13) ?
O1 Tb1 C4 3_656 . 91.91(11) ?
O6 Tb1 C4 . . 157.00(13) ?
O3 Tb1 C4 . . 88.60(12) ?
O4 Tb1 C4 . . 82.60(13) ?
O2 Tb1 C4 . . 25.24(10) ?
O5 Tb1 C4 . . 149.81(12) ?
O1 Tb1 C4 . . 26.02(10) ?
C6 Tb1 C4 . . 172.36(13) ?
C7 Tb1 C4 . . 86.88(13) ?
C4 O1 Tb1 . 3_656 150.7(3) ?
C4 O1 Tb1 . . 92.7(3) ?
Tb1 O1 Tb1 3_656 . 113.46(11) ?
C4 O2 Tb1 . . 96.8(3) ?
C7 O3 Tb1 . . 94.8(3) ?
C7 O4 Tb1 . . 92.7(3) ?
C6 O5 Tb1 . . 90.8(3) ?
C6 O6 Tb1 . . 95.7(3) ?
Tb1 O7 H1 . . 115.9 ?
Tb1 O7 H2 . . 122.0 ?
H1 O7 H2 . . 117.6 ?
Tb1 O8 H3 . . 134.9 ?
Tb1 O8 H4 . . 124.4 ?
H3 O8 H4 . . 100.4 ?
C5 C1 C2 1_455 . 115.0(5) ?
C5 C1 H1A 1_455 . 108.5 ?
C2 C1 H1A . . 108.5 ?
C5 C1 H1B 1_455 . 108.5 ?
C2 C1 H1B . . 108.5 ?
H1A C1 H1B . . 107.5 ?
C3 C2 C1 . . 110.7(5) ?
C3 C2 H2A . . 109.5 ?
C1 C2 H2A . . 109.5 ?
C3 C2 H2B . . 109.5 ?
C1 C2 H2B . . 109.5 ?
H2A C2 H2B . . 108.1 ?
C2 C3 C4 . . 112.7(4) ?
C2 C3 H3A . . 109.1 ?
C4 C3 H3A . . 109.1 ?
C2 C3 H3B . . 109.1 ?
C4 C3 H3B . . 109.1 ?
H3A C3 H3B . . 107.8 ?
O2 C4 O1 . . 119.3(4) ?
O2 C4 C3 . . 121.1(4) ?
O1 C4 C3 . . 119.6(4) ?
O2 C4 Tb1 . . 58.0(2) ?
O1 C4 Tb1 . . 61.3(2) ?
C3 C4 Tb1 . . 176.8(3) ?
C6 C5 C1 . 1_655 112.7(4) ?
C6 C5 H5A . . 109.1 ?
C1 C5 H5A 1_655 . 109.1 ?
C6 C5 H5B . . 109.1 ?
C1 C5 H5B 1_655 . 109.1 ?
H5A C5 H5B . . 107.8 ?
O6 C6 O5 . . 119.3(4) ?
O6 C6 C5 . . 120.7(5) ?
O5 C6 C5 . . 120.0(4) ?
O6 C6 Tb1 . . 58.1(2) ?
O5 C6 Tb1 . . 62.4(2) ?
C5 C6 Tb1 . . 169.0(4) ?
O3 C7 O4 . . 119.5(4) ?
O3 C7 C8 . . 120.1(4) ?
O4 C7 C8 . . 120.4(4) ?
O3 C7 Tb1 . . 59.0(2) ?
O4 C7 Tb1 . . 60.9(2) ?
C8 C7 Tb1 . . 171.4(3) ?
C7 C8 C9' . . 111.0(6) ?
C7 C8 C9 . . 112.3(5) ?
C9' C8 C9 . . 37.4(6) ?
C7 C8 H8A . . 109.1 ?
C9' C8 H8A . . 75.1 ?
C9 C8 H8A . . 109.1 ?
C7 C8 H8B . . 109.1 ?
C9' C8 H8B . . 136.0 ?
C9 C8 H8B . . 109.1 ?
H8A C8 H8B . . 107.9 ?
C7 C8 H8A' . . 109.5 ?
C9' C8 H8A' . . 107.6 ?
C9 C8 H8A' . . 133.4 ?
H8A C8 H8A' . . 35.6 ?
H8B C8 H8A' . . 74.5 ?
C7 C8 H8B' . . 109.5 ?
C9' C8 H8B' . . 110.6 ?
C9 C8 H8B' . . 75.7 ?
H8A C8 H8B' . . 135.1 ?
H8B C8 H8B' . . 36.8 ?
H8A' C8 H8B' . . 108.5 ?
C8 C9 C9 . 3_757 111.2(9) ?
C8 C9 H9A . . 109.4 ?
C9 C9 H9A 3_757 . 109.4 ?
C8 C9 H9B . . 109.4 ?
C9 C9 H9B 3_757 . 109.4 ?
H9A C9 H9B . . 108.0 ?
C9' C9' C8 3_757 . 112.0(14) ?
C9' C9' H9'1 3_757 . 109.2 ?
C8 C9' H9'1 . . 109.2 ?
C9' C9' H9'2 3_757 . 109.2 ?
C8 C9' H9'2 . . 109.2 ?
H9'1 C9' H9'2 . . 107.9 ?
O9 O9 H1O9 3_655 . 108.8 ?
O9 O9 H2O9 3_655 . 145.0 ?
H1O9 O9 H2O9 . . 105.9 ?

loop_
_geom_bond_atom_site_label_1
_geom_bond_atom_site_label_2
_geom_bond_site_symmetry_2
_geom_bond_distance
_geom_bond_publ_flag
Tb1 O8 . 2.344(3) ?
Tb1 O7 . 2.355(3) ?
Tb1 O1 3_656 2.371(3) ?
Tb1 O6 . 2.398(4) ?
Tb1 O3 . 2.435(3) ?
Tb1 O4 . 2.474(4) ?
Tb1 O2 . 2.479(3) ?
Tb1 O5 . 2.492(3) ?
Tb1 O1 . 2.550(3) ?
Tb1 C6 . 2.812(5) ?
Tb1 C7 . 2.830(4) ?
Tb1 C4 . 2.904(5) ?
O1 C4 . 1.275(5) ?
O1 Tb1 3_656 2.371(3) ?
O2 C4 . 1.247(5) ?
O3 C7 . 1.252(5) ?
O4 C7 . 1.261(5) ?
O5 C6 . 1.267(6) ?
O6 C6 . 1.249(6) ?
O7 H1 . 0.9127 ?
O7 H2 . 0.9795 ?
O8 H3 . 0.9699 ?
O8 H4 . 0.9193 ?
C1 C5 1_455 1.509(7) ?
C1 C2 . 1.523(7) ?
C1 H1A . 0.9700 ?
C1 H1B . 0.9700 ?
C2 C3 . 1.498(7) ?
C2 H2A . 0.9700 ?
C2 H2B . 0.9700 ?
C3 C4 . 1.508(7) ?
C3 H3A . 0.9700 ?
C3 H3B . 0.9700 ?
C5 C6 . 1.503(6) ?
C5 C1 1_655 1.509(7) ?
C5 H5A . 0.9700 ?
C5 H5B . 0.9700 ?
C7 C8 . 1.495(6) ?
C8 C9' . 1.530(15) ?
C8 C9 . 1.530(10) ?
C8 H8A . 0.9700 ?
C8 H8B . 0.9700 ?
C8 H8A' . 0.9684 ?
C8 H8B' . 0.9664 ?
C9 C9 3_757 1.551(17) ?
C9 H9A . 0.9700 ?
C9 H9B . 0.9700 ?
C9' C9' 3_757 1.53(3) ?
C9' H9'1 . 0.9700 ?
C9' H9'2 . 0.9700 ?
O9 O9 3_655 0.80(6) ?
O9 H1O9 . 0.8634 ?
O9 H2O9 . 0.8563 ?

loop_
_geom_hbond_atom_site_label_D
_geom_hbond_atom_site_label_H
_geom_hbond_atom_site_label_A
_geom_hbond_site_symmetry_A
_geom_hbond_distance_DH
_geom_hbond_distance_HA
_geom_hbond_distance_DA
_geom_hbond_angle_DHA
O8 H3 O4 4_565 0.97 1.83 2.764(4) 160
O8 H4 O5 4_566 0.92 1.78 2.691(4) 170
O7 H1 O2 4_565 0.91 1.75 2.657(4) 170
O7 H2 O3 3_656 0.98 1.81 2.682(4) 146

loop_
_geom_torsion_atom_site_label_1
_geom_torsion_atom_site_label_2
_geom_torsion_atom_site_label_3
_geom_torsion_atom_site_label_4
_geom_torsion_site_symmetry_1
_geom_torsion_site_symmetry_2
_geom_torsion_site_symmetry_3
_geom_torsion_site_symmetry_4
_geom_torsion
_geom_torsion_publ_flag
O8 Tb1 O1 C4 . . . . -14.2(3) ?
O7 Tb1 O1 C4 . . . . -83.6(3) ?
O1 Tb1 O1 C4 3_656 . . . -166.4(3) ?
O6 Tb1 O1 C4 . . . . 130.7(3) ?
O3 Tb1 O1 C4 . . . . 116.0(3) ?
O4 Tb1 O1 C4 . . . . 65.8(3) ?
O2 Tb1 O1 C4 . . . . 0.9(2) ?
O5 Tb1 O1 C4 . . . . -125.3(3) ?
C6 Tb1 O1 C4 . . . . -168.7(3) ?
C7 Tb1 O1 C4 . . . . 91.3(3) ?
O8 Tb1 O1 Tb1 . . . 3_656 152.16(12) ?
O7 Tb1 O1 Tb1 . . . 3_656 82.74(14) ?
O1 Tb1 O1 Tb1 3_656 . . 3_656 0.0 ?
O6 Tb1 O1 Tb1 . . . 3_656 -63.0(3) ?
O3 Tb1 O1 Tb1 . . . 3_656 -77.66(14) ?
O4 Tb1 O1 Tb1 . . . 3_656 -127.80(12) ?
O2 Tb1 O1 Tb1 . . . 3_656 167.3(2) ?
O5 Tb1 O1 Tb1 . . . 3_656 41.1(2) ?
C6 Tb1 O1 Tb1 . . . 3_656 -2.4(4) ?
C7 Tb1 O1 Tb1 . . . 3_656 -102.37(14) ?
C4 Tb1 O1 Tb1 . . . 3_656 166.4(3) ?
O8 Tb1 O2 C4 . . . . 166.2(3) ?
O7 Tb1 O2 C4 . . . . 80.2(3) ?
O1 Tb1 O2 C4 3_656 . . . 12.1(3) ?
O6 Tb1 O2 C4 . . . . -141.7(3) ?
O3 Tb1 O2 C4 . . . . -64.4(3) ?
O4 Tb1 O2 C4 . . . . -109.8(3) ?
O5 Tb1 O2 C4 . . . . 127.0(3) ?
O1 Tb1 O2 C4 . . . . -1.0(3) ?
C6 Tb1 O2 C4 . . . . 172.5(3) ?
C7 Tb1 O2 C4 . . . . -87.6(3) ?
O8 Tb1 O3 C7 . . . . 15.6(3) ?
O7 Tb1 O3 C7 . . . . -143.5(3) ?
O1 Tb1 O3 C7 3_656 . . . -178.2(3) ?
O6 Tb1 O3 C7 . . . . 78.6(3) ?
O4 Tb1 O3 C7 . . . . -4.0(2) ?
O2 Tb1 O3 C7 . . . . -63.2(3) ?
O5 Tb1 O3 C7 . . . . 108.7(3) ?
O1 Tb1 O3 C7 . . . . -109.0(3) ?
C6 Tb1 O3 C7 . . . . 90.2(3) ?
C4 Tb1 O3 C7 . . . . -85.8(3) ?
O8 Tb1 O4 C7 . . . . -161.0(3) ?
O7 Tb1 O4 C7 . . . . 140.1(3) ?
O1 Tb1 O4 C7 3_656 . . . 10.9(3) ?
O6 Tb1 O4 C7 . . . . -77.7(3) ?
O3 Tb1 O4 C7 . . . . 4.0(2) ?
O2 Tb1 O4 C7 . . . . 121.8(3) ?
O5 Tb1 O4 C7 . . . . -97.6(3) ?
O1 Tb1 O4 C7 . . . . 74.1(3) ?
C6 Tb1 O4 C7 . . . . -89.7(3) ?
C4 Tb1 O4 C7 . . . . 97.9(3) ?
O8 Tb1 O5 C6 . . . . 83.6(3) ?
O7 Tb1 O5 C6 . . . . 169.7(3) ?
O1 Tb1 O5 C6 3_656 . . . -111.7(3) ?
O6 Tb1 O5 C6 . . . . -6.8(3) ?
O3 Tb1 O5 C6 . . . . -44.3(3) ?
O4 Tb1 O5 C6 . . . . 17.6(3) ?
O2 Tb1 O5 C6 . . . . 123.0(3) ?
O1 Tb1 O5 C6 . . . . -149.0(3) ?
C7 Tb1 O5 C6 . . . . -14.3(3) ?
C4 Tb1 O5 C6 . . . . 165.6(3) ?
O8 Tb1 O6 C6 . . . . -70.2(3) ?
O7 Tb1 O6 C6 . . . . 2.7(4) ?
O1 Tb1 O6 C6 3_656 . . . 82.8(3) ?
O3 Tb1 O6 C6 . . . . 153.1(3) ?
O4 Tb1 O6 C6 . . . . -152.3(3) ?
O2 Tb1 O6 C6 . . . . -120.7(3) ?
O5 Tb1 O6 C6 . . . . 7.0(3) ?
O1 Tb1 O6 C6 . . . . 138.3(3) ?
C7 Tb1 O6 C6 . . . . -179.7(3) ?
C4 Tb1 O6 C6 . . . . -163.3(3) ?
C5 C1 C2 C3 1_455 . . . -171.1(5) ?
C1 C2 C3 C4 . . . . 171.6(4) ?
Tb1 O2 C4 O1 . . . . 1.7(5) ?
Tb1 O2 C4 C3 . . . . -176.4(4) ?
Tb1 O1 C4 O2 3_656 . . . -155.4(4) ?
Tb1 O1 C4 O2 . . . . -1.7(4) ?
Tb1 O1 C4 C3 3_656 . . . 22.7(8) ?
Tb1 O1 C4 C3 . . . . 176.5(4) ?
Tb1 O1 C4 Tb1 3_656 . . . -153.8(6) ?
C2 C3 C4 O2 . . . . 92.4(6) ?
C2 C3 C4 O1 . . . . -85.7(5) ?
O8 Tb1 C4 O2 . . . . -13.5(3) ?
O7 Tb1 C4 O2 . . . . -92.9(3) ?
O1 Tb1 C4 O2 3_656 . . . -169.2(3) ?
O6 Tb1 C4 O2 . . . . 75.8(4) ?
O3 Tb1 C4 O2 . . . . 117.4(3) ?
O4 Tb1 C4 O2 . . . . 65.0(3) ?
O5 Tb1 C4 O2 . . . . -88.7(4) ?
O1 Tb1 C4 O2 . . . . 178.3(5) ?
C7 Tb1 C4 O2 . . . . 91.2(3) ?
O8 Tb1 C4 O1 . . . . 168.2(2) ?
O7 Tb1 C4 O1 . . . . 88.8(3) ?
O1 Tb1 C4 O1 3_656 . . . 12.5(3) ?
O6 Tb1 C4 O1 . . . . -102.5(4) ?
O3 Tb1 C4 O1 . . . . -60.9(2) ?
O4 Tb1 C4 O1 . . . . -113.3(3) ?
O2 Tb1 C4 O1 . . . . -178.3(5) ?
O5 Tb1 C4 O1 . . . . 93.0(3) ?
C7 Tb1 C4 O1 . . . . -87.1(3) ?
Tb1 O6 C6 O5 . . . . -12.6(5) ?
Tb1 O6 C6 C5 . . . . 167.2(4) ?
Tb1 O5 C6 O6 . . . . 12.0(5) ?
Tb1 O5 C6 C5 . . . . -167.8(4) ?
C1 C5 C6 O6 1_655 . . . -0.4(7) ?
C1 C5 C6 O5 1_655 . . . 179.4(5) ?
C1 C5 C6 Tb1 1_655 . . . 79.9(19) ?
O8 Tb1 C6 O6 . . . . 103.9(3) ?
O7 Tb1 C6 O6 . . . . -177.9(3) ?
O1 Tb1 C6 O6 3_656 . . . -99.9(3) ?
O3 Tb1 C6 O6 . . . . -26.1(3) ?
O4 Tb1 C6 O6 . . . . 27.0(3) ?
O2 Tb1 C6 O6 . . . . 97.6(4) ?
O5 Tb1 C6 O6 . . . . -167.6(5) ?
O1 Tb1 C6 O6 . . . . -97.7(4) ?
C7 Tb1 C6 O6 . . . . 0.3(3) ?
O8 Tb1 C6 O5 . . . . -88.5(3) ?
O7 Tb1 C6 O5 . . . . -10.2(3) ?
O1 Tb1 C6 O5 3_656 . . . 67.7(3) ?
O6 Tb1 C6 O5 . . . . 167.6(5) ?
O3 Tb1 C6 O5 . . . . 141.6(3) ?
O4 Tb1 C6 O5 . . . . -165.4(3) ?
O2 Tb1 C6 O5 . . . . -94.8(3) ?
O1 Tb1 C6 O5 . . . . 69.9(5) ?
C7 Tb1 C6 O5 . . . . 168.0(3) ?
O8 Tb1 C6 C5 . . . . 17.0(18) ?
O7 Tb1 C6 C5 . . . . 95.2(19) ?
O1 Tb1 C6 C5 3_656 . . . 173.2(19) ?
O6 Tb1 C6 C5 . . . . -86.9(19) ?
O3 Tb1 C6 C5 . . . . -113.0(19) ?
O4 Tb1 C6 C5 . . . . -59.9(19) ?
O2 Tb1 C6 C5 . . . . 11(2) ?
O5 Tb1 C6 C5 . . . . 105.5(19) ?
O1 Tb1 C6 C5 . . . . 175.4(17) ?
C7 Tb1 C6 C5 . . . . -86.6(19) ?
Tb1 O3 C7 O4 . . . . 7.2(4) ?
Tb1 O3 C7 C8 . . . . -170.0(3) ?
Tb1 O4 C7 O3 . . . . -7.1(4) ?
Tb1 O4 C7 C8 . . . . 170.2(4) ?
O8 Tb1 C7 O3 . . . . -167.8(2) ?
O7 Tb1 C7 O3 . . . . 81.6(4) ?
O1 Tb1 C7 O3 3_656 . . . 1.8(3) ?
O6 Tb1 C7 O3 . . . . -93.2(3) ?
O4 Tb1 C7 O3 . . . . 172.8(4) ?
O2 Tb1 C7 O3 . . . . 118.4(3) ?
O5 Tb1 C7 O3 . . . . -86.9(3) ?
O1 Tb1 C7 O3 . . . . 67.1(2) ?
C6 Tb1 C7 O3 . . . . -93.3(3) ?
C4 Tb1 C7 O3 . . . . 93.2(3) ?
O8 Tb1 C7 O4 . . . . 19.4(3) ?
O7 Tb1 C7 O4 . . . . -91.2(4) ?
O1 Tb1 C7 O4 3_656 . . . -171.0(3) ?
O6 Tb1 C7 O4 . . . . 94.1(3) ?
O3 Tb1 C7 O4 . . . . -172.8(4) ?
O2 Tb1 C7 O4 . . . . -54.4(3) ?
O5 Tb1 C7 O4 . . . . 100.3(3) ?
O1 Tb1 C7 O4 . . . . -105.7(3) ?
C6 Tb1 C7 O4 . . . . 93.9(3) ?
C4 Tb1 C7 O4 . . . . -79.6(3) ?
O3 C7 C8 C9' . . . . 69.0(8) ?
O4 C7 C8 C9' . . . . -108.2(8) ?
O3 C7 C8 C9 . . . . 109.3(6) ?
O4 C7 C8 C9 . . . . -67.9(6) ?
C7 C8 C9 C9 . . . 3_757 -65.1(10) ?
C9' C8 C9 C9 . . . 3_757 30.7(10) ?
C7 C8 C9' C9' . . . 3_757 68.2(15) ?
C9 C8 C9' C9' . . . 3_757 -31.4(10) ?
